data_2224333
loop_
_publ_author_name
'Zhao, Yu-Ling'
'Yu, Tian-Zhi'
'Meng, Jing'

_publ_section_title
;
 1-[6-(9<i>H</i>-Carbazol-9-yl)hexyl]-2-phenyl-1<i>H</i>-benzimidazole
;
_journal_coeditor_code JH2111
_journal_issue 12
_journal_name_full 'Acta Crystallographica Section E'
_journal_page_first o3076
_journal_paper_doi 10.1107/S1600536809046820
_journal_volume 65
_journal_year 2009
_chemical_formula_iupac 'C31 H29 N3'
_chemical_formula_moiety 'C31 H29 N3'
_chemical_formula_sum 'C31 H29 N3'
_chemical_formula_weight 443.57
_chemical_melting_point_gt 403
_chemical_melting_point_lt 405
_chemical_name_systematic
;
1-[6-(9<i>H</i>-Carbazol-9-yl)hexyl]-2-phenyl-1<i>H</i>-benzimidazole
;
_space_group_IT_number 14
_symmetry_cell_setting monoclinic
_symmetry_space_group_name_Hall '-P 2ybc'
_symmetry_space_group_name_H-M 'P 1 21/c 1'
_atom_sites_solution_hydrogens geom
_atom_sites_solution_primary direct
_atom_sites_solution_secondary difmap
_audit_creation_method SHELXL-97
_cell_angle_alpha 90.00
_cell_angle_beta 96.3120(10)
_cell_angle_gamma 90.00
_cell_formula_units_Z 4
_cell_length_a 8.6623(6)
_cell_length_b 31.582(2)
_cell_length_c 8.9187(6)
_cell_measurement_reflns_used 3325
_cell_measurement_temperature 293(2)
_cell_measurement_theta_max 24.30
_cell_measurement_theta_min 2.37
_cell_volume 2425.1(3)
_computing_cell_refinement 'SAINT (Siemens, 1996)'
_computing_data_collection 'SMART (Siemens, 1996)'
_computing_data_reduction 'SAINT (Siemens, 1996)'
_computing_molecular_graphics 'SHELXTL (Sheldrick, 2008)'
_computing_publication_material 'SHELXTL (Sheldrick, 2008)'
_computing_structure_refinement 'SHELXL97 (Sheldrick, 2008)'
_computing_structure_solution 'SHELXS97 (Sheldrick, 2008)'
_diffrn_ambient_temperature 293(2)
_diffrn_measured_fraction_theta_full 0.996
_diffrn_measured_fraction_theta_max 0.996
_diffrn_measurement_device_type 'Bruker SMART APEX CCD area-detector'
_diffrn_measurement_method '\f and \w'
_diffrn_radiation_monochromator graphite
_diffrn_radiation_source 'fine-focus sealed tube'
_diffrn_radiation_type MoK\a
_diffrn_radiation_wavelength 0.71073
_diffrn_reflns_av_R_equivalents 0.0255
_diffrn_reflns_av_sigmaI/netI 0.0290
_diffrn_reflns_limit_h_max 10
_diffrn_reflns_limit_h_min -10
_diffrn_reflns_limit_k_max 38
_diffrn_reflns_limit_k_min -18
_diffrn_reflns_limit_l_max 11
_diffrn_reflns_limit_l_min -10
_diffrn_reflns_number 13496
_diffrn_reflns_theta_full 26.01
_diffrn_reflns_theta_max 26.01
_diffrn_reflns_theta_min 2.37
_exptl_absorpt_coefficient_mu 0.071
_exptl_absorpt_correction_T_max 0.9912
_exptl_absorpt_correction_T_min 0.9698
_exptl_absorpt_correction_type multi-scan
_exptl_absorpt_process_details '(SADABS; Sheldrick, 1996)'
_exptl_crystal_colour yellow
_exptl_crystal_density_diffrn 1.215
_exptl_crystal_density_method 'not measured'
_exptl_crystal_description tabular
_exptl_crystal_F_000 944
_exptl_crystal_size_max 0.43
_exptl_crystal_size_mid 0.18
_exptl_crystal_size_min 0.12
_refine_diff_density_max 0.117
_refine_diff_density_min -0.144
_refine_ls_extinction_method none
_refine_ls_goodness_of_fit_ref 1.010
_refine_ls_hydrogen_treatment constr
_refine_ls_matrix_type full
_refine_ls_number_parameters 307
_refine_ls_number_reflns 4757
_refine_ls_number_restraints 0
_refine_ls_restrained_S_all 1.010
_refine_ls_R_factor_all 0.0680
_refine_ls_R_factor_gt 0.0459
_refine_ls_shift/su_max 0.000
_refine_ls_shift/su_mean 0.000
_refine_ls_structure_factor_coef Fsqd
_refine_ls_weighting_details 'calc w=1/[\s^2^(Fo^2^)+(0.0541P)^2^+0.1994P] where P=(Fo^2^+2Fc^2^)/3'
_refine_ls_weighting_scheme calc
_refine_ls_wR_factor_gt 0.1054
_refine_ls_wR_factor_ref 0.1186
_reflns_number_gt 3374
_reflns_number_total 4757
_reflns_threshold_expression I>2\s(I)
_cod_data_source_file jh2111.cif
_cod_data_source_block I
_cod_original_sg_symbol_H-M 'P 21/c'
_cod_database_code 2224333
_cod_database_fobs_code 2224333

loop_
_symmetry_equiv_pos_as_xyz
'x, y, z'
'-x, y+1/2, -z+1/2'
'-x, -y, -z'
'x, -y-1/2, z-1/2'

loop_
_atom_site_type_symbol
_atom_site_label
_atom_site_fract_x
_atom_site_fract_y
_atom_site_fract_z
_atom_site_U_iso_or_equiv
_atom_site_adp_type
_atom_site_calc_flag
_atom_site_refinement_flags
_atom_site_occupancy
_atom_site_disorder_assembly
_atom_site_disorder_group
C C1 -0.02475(16) 0.43714(5) 0.59089(17) 0.0523(4) Uani d . 1 . .
C C2 -0.12646(18) 0.40495(6) 0.5389(2) 0.0653(4) Uani d . 1 . .
H H2 -0.1038 0.3866 0.4627 0.078 Uiso calc R 1 . .
C C3 -0.2618(2) 0.40148(7) 0.6050(2) 0.0791(5) Uani d . 1 . .
H H3 -0.3313 0.3800 0.5737 0.095 Uiso calc R 1 . .
C C4 -0.2981(2) 0.42893(7) 0.7167(2) 0.0820(6) Uani d . 1 . .
H H4 -0.3912 0.4256 0.7583 0.098 Uiso calc R 1 . .
C C5 -0.19874(19) 0.46114(6) 0.76719(19) 0.0693(5) Uani d . 1 . .
H H5 -0.2245 0.4798 0.8412 0.083 Uiso calc R 1 . .
C C6 -0.05852(17) 0.46530(5) 0.70515(16) 0.0539(4) Uani d . 1 . .
C C7 0.07318(18) 0.49316(5) 0.73388(16) 0.0543(4) Uani d . 1 . .
C C8 0.1095(2) 0.52700(6) 0.83139(19) 0.0702(5) Uani d . 1 . .
H H8 0.0393 0.5360 0.8964 0.084 Uiso calc R 1 . .
C C9 0.2502(3) 0.54688(7) 0.8303(2) 0.0851(6) Uani d . 1 . .
H H9 0.2746 0.5697 0.8945 0.102 Uiso calc R 1 . .
C C10 0.3566(2) 0.53354(6) 0.7351(2) 0.0851(6) Uani d . 1 . .
H H10 0.4517 0.5473 0.7376 0.102 Uiso calc R 1 . .
C C11 0.3241(2) 0.50022(6) 0.6364(2) 0.0682(5) Uani d . 1 . .
H H11 0.3956 0.4913 0.5726 0.082 Uiso calc R 1 . .
C C12 0.18125(17) 0.48054(5) 0.63596(16) 0.0524(4) Uani d . 1 . .
C C13 0.19565(18) 0.42690(5) 0.42926(17) 0.0581(4) Uani d . 1 . .
H H13A 0.2482 0.4483 0.3758 0.070 Uiso calc R 1 . .
H H13B 0.1172 0.4139 0.3578 0.070 Uiso calc R 1 . .
C C14 0.31251(17) 0.39346(5) 0.48825(18) 0.0567(4) Uani d . 1 . .
H H14A 0.3657 0.3830 0.4055 0.068 Uiso calc R 1 . .
H H14B 0.3895 0.4062 0.5617 0.068 Uiso calc R 1 . .
C C15 0.23723(17) 0.35671(5) 0.56068(18) 0.0548(4) Uani d . 1 . .
H H15A 0.1568 0.3451 0.4879 0.066 Uiso calc R 1 . .
H H15B 0.1870 0.3674 0.6450 0.066 Uiso calc R 1 . .
C C16 0.34575(17) 0.32109(5) 0.61709(19) 0.0592(4) Uani d . 1 . .
H H16A 0.4312 0.3327 0.6839 0.071 Uiso calc R 1 . .
H H16B 0.3888 0.3083 0.5319 0.071 Uiso calc R 1 . .
C C17 0.26530(18) 0.28701(5) 0.70071(17) 0.0571(4) Uani d . 1 . .
H H17A 0.3424 0.2672 0.7459 0.069 Uiso calc R 1 . .
H H17B 0.2156 0.3000 0.7814 0.069 Uiso calc R 1 . .
C C18 0.14417(17) 0.26304(5) 0.59738(16) 0.0545(4) Uani d . 1 . .
H H18A 0.0780 0.2833 0.5395 0.065 Uiso calc R 1 . .
H H18B 0.1966 0.2464 0.5268 0.065 Uiso calc R 1 . .
C C19 -0.07789(17) 0.24836(5) 0.74837(16) 0.0563(4) Uani d . 1 . .
C C20 -0.1313(2) 0.28859(6) 0.7791(2) 0.0696(5) Uani d . 1 . .
H H20 -0.0829 0.3129 0.7484 0.084 Uiso calc R 1 . .
C C21 -0.2595(2) 0.29058(8) 0.8573(2) 0.0839(6) Uani d . 1 . .
H H21 -0.2985 0.3170 0.8801 0.101 Uiso calc R 1 . .
C C22 -0.3322(2) 0.25458(9) 0.9029(2) 0.0886(6) Uani d . 1 . .
H H22 -0.4174 0.2573 0.9572 0.106 Uiso calc R 1 . .
C C23 -0.2812(2) 0.21486(8) 0.8698(2) 0.0789(5) Uani d . 1 . .
H H23 -0.3316 0.1908 0.8994 0.095 Uiso calc R 1 . .
C C24 -0.15163(18) 0.21176(6) 0.79052(18) 0.0615(4) Uani d . 1 . .
C C25 0.04203(18) 0.19127(5) 0.67728(17) 0.0557(4) Uani d . 1 . .
C C26 0.1556(2) 0.16414(5) 0.61244(17) 0.0583(4) Uani d . 1 . .
C C27 0.1020(2) 0.12817(6) 0.5325(2) 0.0752(5) Uani d . 1 . .
H H27 -0.0039 0.1225 0.5171 0.090 Uiso calc R 1 . .
C C28 0.2057(3) 0.10106(6) 0.4763(2) 0.0905(6) Uani d . 1 . .
H H28 0.1690 0.0772 0.4227 0.109 Uiso calc R 1 . .
C C29 0.3625(3) 0.10872(7) 0.4982(2) 0.0906(6) Uani d . 1 . .
H H29 0.4314 0.0900 0.4601 0.109 Uiso calc R 1 . .
C C30 0.4175(2) 0.14419(6) 0.5768(2) 0.0822(6) Uani d . 1 . .
H H30 0.5236 0.1496 0.5915 0.099 Uiso calc R 1 . .
C C31 0.3140(2) 0.17165(5) 0.63358(19) 0.0675(5) Uani d . 1 . .
H H31 0.3513 0.1955 0.6868 0.081 Uiso calc R 1 . .
N N1 0.12011(13) 0.44707(4) 0.54812(14) 0.0530(3) Uani d . 1 . .
N N2 0.04699(14) 0.23494(4) 0.67667(13) 0.0532(3) Uani d . 1 . .
N N3 -0.07470(16) 0.17632(4) 0.74442(15) 0.0653(4) Uani d . 1 . .

loop_
_atom_site_aniso_label
_atom_site_aniso_U_11
_atom_site_aniso_U_22
_atom_site_aniso_U_33
_atom_site_aniso_U_12
_atom_site_aniso_U_13
_atom_site_aniso_U_23
C1 0.0462(8) 0.0539(9) 0.0569(9) 0.0074(7) 0.0055(7) 0.0089(7)
C2 0.0521(9) 0.0678(11) 0.0752(11) 0.0046(8) 0.0042(8) -0.0036(9)
C3 0.0518(10) 0.0915(14) 0.0937(14) -0.0075(10) 0.0067(10) -0.0035(12)
C4 0.0504(10) 0.1153(17) 0.0822(13) -0.0060(11) 0.0164(9) 0.0027(12)
C5 0.0578(10) 0.0922(14) 0.0591(10) 0.0098(10) 0.0113(8) 0.0009(9)
C6 0.0499(8) 0.0616(10) 0.0502(8) 0.0108(8) 0.0051(7) 0.0091(7)
C7 0.0607(9) 0.0530(9) 0.0490(8) 0.0085(8) 0.0055(7) 0.0067(7)
C8 0.0806(12) 0.0711(12) 0.0597(10) 0.0051(10) 0.0111(9) -0.0055(9)
C9 0.1004(15) 0.0742(13) 0.0810(13) -0.0167(12) 0.0114(11) -0.0152(10)
C10 0.0847(13) 0.0765(13) 0.0953(14) -0.0245(11) 0.0153(11) -0.0006(11)
C11 0.0692(11) 0.0612(11) 0.0774(11) -0.0072(9) 0.0217(9) 0.0048(9)
C12 0.0571(9) 0.0460(9) 0.0549(9) 0.0036(7) 0.0096(7) 0.0095(7)
C13 0.0614(9) 0.0559(9) 0.0593(9) 0.0059(8) 0.0173(7) 0.0036(8)
C14 0.0529(9) 0.0534(9) 0.0657(10) 0.0018(7) 0.0155(7) -0.0051(8)
C15 0.0470(8) 0.0543(9) 0.0633(9) 0.0027(7) 0.0069(7) 0.0011(8)
C16 0.0483(9) 0.0563(9) 0.0718(10) -0.0002(7) 0.0020(7) -0.0010(8)
C17 0.0556(9) 0.0556(9) 0.0570(9) 0.0007(8) -0.0072(7) 0.0042(8)
C18 0.0614(9) 0.0514(9) 0.0492(8) -0.0038(8) -0.0008(7) 0.0047(7)
C19 0.0494(9) 0.0675(10) 0.0495(8) 0.0016(8) -0.0055(7) 0.0027(8)
C20 0.0620(11) 0.0741(12) 0.0698(11) 0.0063(9) -0.0058(9) -0.0030(9)
C21 0.0653(12) 0.1049(17) 0.0790(13) 0.0191(12) -0.0024(10) -0.0109(12)
C22 0.0565(11) 0.132(2) 0.0766(13) 0.0119(13) 0.0043(9) 0.0004(13)
C23 0.0577(11) 0.1061(16) 0.0713(11) -0.0047(11) 0.0005(9) 0.0150(11)
C24 0.0500(9) 0.0769(12) 0.0552(9) -0.0013(9) -0.0045(7) 0.0091(8)
C25 0.0596(9) 0.0544(9) 0.0509(8) -0.0056(8) -0.0028(7) 0.0077(7)
C26 0.0719(11) 0.0510(9) 0.0514(9) -0.0028(8) 0.0036(8) 0.0098(7)
C27 0.0954(13) 0.0573(11) 0.0721(11) -0.0074(10) 0.0051(10) 0.0008(9)
C28 0.130(2) 0.0652(13) 0.0764(13) 0.0002(14) 0.0136(13) -0.0099(10)
C29 0.1219(19) 0.0758(14) 0.0791(13) 0.0205(14) 0.0334(13) 0.0018(11)
C30 0.0835(13) 0.0815(14) 0.0845(13) 0.0088(11) 0.0221(11) 0.0086(11)
C31 0.0760(12) 0.0589(10) 0.0680(10) 0.0024(9) 0.0101(9) 0.0019(8)
N1 0.0529(7) 0.0477(7) 0.0601(7) 0.0043(6) 0.0135(6) 0.0019(6)
N2 0.0552(7) 0.0522(8) 0.0506(7) -0.0037(6) -0.0017(6) 0.0033(6)
N3 0.0630(8) 0.0658(9) 0.0659(8) -0.0074(7) 0.0024(7) 0.0131(7)

loop_
_atom_type_symbol
_atom_type_description
_atom_type_scat_dispersion_real
_atom_type_scat_dispersion_imag
_atom_type_scat_source
C C 0.0033 0.0016 'International Tables Vol C Tables 4.2.6.8 and 6.1.1.4'
H H 0.0000 0.0000 'International Tables Vol C Tables 4.2.6.8 and 6.1.1.4'
N N 0.0061 0.0033 'International Tables Vol C Tables 4.2.6.8 and 6.1.1.4'

loop_
_geom_angle_atom_site_label_1
_geom_angle_atom_site_label_2
_geom_angle_atom_site_label_3
_geom_angle_site_symmetry_1
_geom_angle_site_symmetry_3
_geom_angle
_geom_angle_publ_flag
N1 C1 C2 . . 129.25(14) ?
N1 C1 C6 . . 108.82(13) ?
C2 C1 C6 . . 121.92(14) ?
C3 C2 C1 . . 117.02(17) ?
C3 C2 H2 . . 121.5 ?
C1 C2 H2 . . 121.5 ?
C2 C3 C4 . . 122.15(18) ?
C2 C3 H3 . . 118.9 ?
C4 C3 H3 . . 118.9 ?
C5 C4 C3 . . 121.04(16) ?
C5 C4 H4 . . 119.5 ?
C3 C4 H4 . . 119.5 ?
C4 C5 C6 . . 118.71(16) ?
C4 C5 H5 . . 120.6 ?
C6 C5 H5 . . 120.6 ?
C5 C6 C1 . . 119.14(15) ?
C5 C6 C7 . . 133.92(15) ?
C1 C6 C7 . . 106.93(12) ?
C8 C7 C12 . . 119.05(15) ?
C8 C7 C6 . . 134.42(15) ?
C12 C7 C6 . . 106.53(13) ?
C9 C8 C7 . . 119.13(17) ?
C9 C8 H8 . . 120.4 ?
C7 C8 H8 . . 120.4 ?
C8 C9 C10 . . 121.08(18) ?
C8 C9 H9 . . 119.5 ?
C10 C9 H9 . . 119.5 ?
C11 C10 C9 . . 121.31(18) ?
C11 C10 H10 . . 119.3 ?
C9 C10 H10 . . 119.3 ?
C10 C11 C12 . . 117.63(17) ?
C10 C11 H11 . . 121.2 ?
C12 C11 H11 . . 121.2 ?
C11 C12 N1 . . 129.06(14) ?
C11 C12 C7 . . 121.78(15) ?
N1 C12 C7 . . 109.16(13) ?
N1 C13 C14 . . 112.91(12) ?
N1 C13 H13A . . 109.0 ?
C14 C13 H13A . . 109.0 ?
N1 C13 H13B . . 109.0 ?
C14 C13 H13B . . 109.0 ?
H13A C13 H13B . . 107.8 ?
C15 C14 C13 . . 112.35(12) ?
C15 C14 H14A . . 109.1 ?
C13 C14 H14A . . 109.1 ?
C15 C14 H14B . . 109.1 ?
C13 C14 H14B . . 109.1 ?
H14A C14 H14B . . 107.9 ?
C14 C15 C16 . . 115.52(12) ?
C14 C15 H15A . . 108.4 ?
C16 C15 H15A . . 108.4 ?
C14 C15 H15B . . 108.4 ?
C16 C15 H15B . . 108.4 ?
H15A C15 H15B . . 107.5 ?
C15 C16 C17 . . 112.76(12) ?
C15 C16 H16A . . 109.0 ?
C17 C16 H16A . . 109.0 ?
C15 C16 H16B . . 109.0 ?
C17 C16 H16B . . 109.0 ?
H16A C16 H16B . . 107.8 ?
C18 C17 C16 . . 112.21(12) ?
C18 C17 H17A . . 109.2 ?
C16 C17 H17A . . 109.2 ?
C18 C17 H17B . . 109.2 ?
C16 C17 H17B . . 109.2 ?
H17A C17 H17B . . 107.9 ?
N2 C18 C17 . . 113.94(12) ?
N2 C18 H18A . . 108.8 ?
C17 C18 H18A . . 108.8 ?
N2 C18 H18B . . 108.8 ?
C17 C18 H18B . . 108.8 ?
H18A C18 H18B . . 107.7 ?
N2 C19 C20 . . 131.73(16) ?
N2 C19 C24 . . 106.03(14) ?
C20 C19 C24 . . 122.25(16) ?
C21 C20 C19 . . 116.48(19) ?
C21 C20 H20 . . 121.8 ?
C19 C20 H20 . . 121.8 ?
C20 C21 C22 . . 122.1(2) ?
C20 C21 H21 . . 119.0 ?
C22 C21 H21 . . 119.0 ?
C23 C22 C21 . . 121.35(19) ?
C23 C22 H22 . . 119.3 ?
C21 C22 H22 . . 119.3 ?
C22 C23 C24 . . 118.0(2) ?
C22 C23 H23 . . 121.0 ?
C24 C23 H23 . . 121.0 ?
N3 C24 C19 . . 109.88(14) ?
N3 C24 C23 . . 130.28(17) ?
C19 C24 C23 . . 119.83(18) ?
N3 C25 N2 . . 112.69(14) ?
N3 C25 C26 . . 123.34(15) ?
N2 C25 C26 . . 123.96(13) ?
C31 C26 C27 . . 118.61(17) ?
C31 C26 C25 . . 122.84(15) ?
C27 C26 C25 . . 118.47(16) ?
C28 C27 C26 . . 119.99(19) ?
C28 C27 H27 . . 120.0 ?
C26 C27 H27 . . 120.0 ?
C29 C28 C27 . . 121.0(2) ?
C29 C28 H28 . . 119.5 ?
C27 C28 H28 . . 119.5 ?
C28 C29 C30 . . 119.8(2) ?
C28 C29 H29 . . 120.1 ?
C30 C29 H29 . . 120.1 ?
C29 C30 C31 . . 119.6(2) ?
C29 C30 H30 . . 120.2 ?
C31 C30 H30 . . 120.2 ?
C30 C31 C26 . . 121.00(18) ?
C30 C31 H31 . . 119.5 ?
C26 C31 H31 . . 119.5 ?
C12 N1 C1 . . 108.55(12) ?
C12 N1 C13 . . 124.91(12) ?
C1 N1 C13 . . 126.53(13) ?
C25 N2 C19 . . 106.15(13) ?
C25 N2 C18 . . 129.05(13) ?
C19 N2 C18 . . 124.10(13) ?
C25 N3 C24 . . 105.24(14) ?

loop_
_geom_bond_atom_site_label_1
_geom_bond_atom_site_label_2
_geom_bond_site_symmetry_2
_geom_bond_distance
_geom_bond_publ_flag
C1 N1 . 1.3870(18) ?
C1 C2 . 1.391(2) ?
C1 C6 . 1.407(2) ?
C2 C3 . 1.373(2) ?
C2 H2 . 0.9300 ?
C3 C4 . 1.382(3) ?
C3 H3 . 0.9300 ?
C4 C5 . 1.376(3) ?
C4 H4 . 0.9300 ?
C5 C6 . 1.395(2) ?
C5 H5 . 0.9300 ?
C6 C7 . 1.441(2) ?
C7 C8 . 1.392(2) ?
C7 C12 . 1.406(2) ?
C8 C9 . 1.372(3) ?
C8 H8 . 0.9300 ?
C9 C10 . 1.386(3) ?
C9 H9 . 0.9300 ?
C10 C11 . 1.380(3) ?
C10 H10 . 0.9300 ?
C11 C12 . 1.384(2) ?
C11 H11 . 0.9300 ?
C12 N1 . 1.3858(19) ?
C13 N1 . 1.4527(18) ?
C13 C14 . 1.517(2) ?
C13 H13A . 0.9700 ?
C13 H13B . 0.9700 ?
C14 C15 . 1.511(2) ?
C14 H14A . 0.9700 ?
C14 H14B . 0.9700 ?
C15 C16 . 1.516(2) ?
C15 H15A . 0.9700 ?
C15 H15B . 0.9700 ?
C16 C17 . 1.521(2) ?
C16 H16A . 0.9700 ?
C16 H16B . 0.9700 ?
C17 C18 . 1.520(2) ?
C17 H17A . 0.9700 ?
C17 H17B . 0.9700 ?
C18 N2 . 1.4585(18) ?
C18 H18A . 0.9700 ?
C18 H18B . 0.9700 ?
C19 N2 . 1.3823(19) ?
C19 C20 . 1.390(2) ?
C19 C24 . 1.392(2) ?
C20 C21 . 1.377(3) ?
C20 H20 . 0.9300 ?
C21 C22 . 1.383(3) ?
C21 H21 . 0.9300 ?
C22 C23 . 1.373(3) ?
C22 H22 . 0.9300 ?
C23 C24 . 1.395(2) ?
C23 H23 . 0.9300 ?
C24 N3 . 1.388(2) ?
C25 N3 . 1.3181(19) ?
C25 N2 . 1.3799(19) ?
C25 C26 . 1.470(2) ?
C26 C31 . 1.384(2) ?
C26 C27 . 1.393(2) ?
C27 C28 . 1.375(3) ?
C27 H27 . 0.9300 ?
C28 C29 . 1.372(3) ?
C28 H28 . 0.9300 ?
C29 C30 . 1.378(3) ?
C29 H29 . 0.9300 ?
C30 C31 . 1.383(2) ?
C30 H30 . 0.9300 ?
C31 H31 . 0.9300 ?

loop_
_geom_hbond_atom_site_label_D
_geom_hbond_atom_site_label_H
_geom_hbond_atom_site_label_A
_geom_hbond_distance_DH
_geom_hbond_distance_HA
_geom_hbond_distance_DA
_geom_hbond_angle_DHA
C28 H28 Cg1 0.930 2.783 3.665(2) 158.90
C18 H18A Cg2 0.969 2.867 3.596(3) 132.77

loop_
_cod_related_entry_id
_cod_related_entry_database
_cod_related_entry_code
1 ChemSpider 24743812
